data_4001906
loop_
_publ_author_name
'Pinus, Ilya'
'Catti, Michele'
'Ruffo, Riccardo'
'Salamone, Matteo M.'
'Mari, Claudio M.'

_publ_section_title
;
 Neutron Diffraction and Electrochemical Study of
 FeNb11O29/Li11FeNb11O29for Lithium Battery Anode Applications
;
_journal_issue 6
_journal_name_full 'Chemistry of Materials'
_journal_page_first 2203
_journal_paper_doi 10.1021/cm500442j
_journal_volume 26
_journal_year 2014
_chemical_formula_sum 'Fe Nb11 O29'
_chemical_formula_weight 1541.78
_chemical_name_systematic ' ?'
_space_group_IT_number 63
_symmetry_cell_setting orthorhombic
_symmetry_space_group_name_Hall '-A 2a 2a'
_symmetry_space_group_name_H-M 'A m m a'
_audit_creation_date 2013-09-09T18:54
_audit_creation_method 'from EXP file using GSAS2CIF'
_audit_update_record ' 2013-09-09T18:54  Initial CIF as created by GSAS2CIF'
_cell_angle_alpha 90.0
_cell_angle_beta 90.0
_cell_angle_gamma 90.0
_cell_formula_units_Z 4
_cell_length_a 28.7093(6)
_cell_length_b 3.82563(7)
_cell_length_c 20.6241(4)
_cell_volume 2265.17(8)
_computing_structure_refinement GSAS
_pd_block_id 2013-09-09T18:54|NEW_phase1|1||
_pd_phase_name 'from C:/Pinus/neutrons/686-FeNb11O29/12.cif'
_refine_ls_goodness_of_fit_all 1.44
_refine_ls_matrix_type full
_refine_ls_number_parameters 60
_refine_ls_number_restraints 0
_refine_ls_shift/su_max 0.05
_refine_ls_shift/su_mean 0.01
_cod_data_source_file cm500442j_si_001.cif
_cod_data_source_block FeNb11O29
_cod_original_cell_volume 2265.16(5)
_cod_original_formula_sum 'Fe1.00 Nb11.00 O29'
_cod_database_code 4001906

loop_
_symmetry_equiv_pos_site_id
_symmetry_equiv_pos_as_xyz
1 +x,+y,+z
2 -x+1/2,+y,+z
3 +x,-y,+z
4 -x+1/2,-y,+z
-1 -x,-y,-z
-2 +x+1/2,-y,-z
-3 -x,+y,-z
-4 +x+1/2,+y,-z
101 +x,+y+1/2,+z+1/2
102 -x+1/2,+y+1/2,+z+1/2
103 +x,-y+1/2,+z+1/2
104 -x+1/2,-y+1/2,+z+1/2
-101 -x,-y+1/2,-z+1/2
-102 +x+1/2,-y+1/2,-z+1/2
-103 -x,+y+1/2,-z+1/2
-104 +x+1/2,+y+1/2,-z+1/2

loop_
_atom_site_type_symbol
_atom_site_label
_atom_site_fract_x
_atom_site_fract_y
_atom_site_fract_z
_atom_site_occupancy
_atom_site_thermal_displace_type
_atom_site_U_iso_or_equiv
_atom_site_symmetry_multiplicity
Nb Nb1 0.04668(18) 0.0 0.03779(27) 0.5 Uiso 0.00326 8
Nb Nb2 0.05010(25) 0.0 0.6677(4) 1.0 Uiso 0.00772 8
Nb Nb3 0.04859(28) 0.0 0.8513(6) 1.0 Uiso 0.01718 8
Nb Nb4 0.18852(23) 0.0 0.0370(4) 1.0 Uiso 0.00793 8
Nb Nb5 0.18129(26) 0.0 0.66775(33) 1.0 Uiso 0.00922 8
Nb Nb6 0.1819(4) 0.0 0.8538(5) 1.0 Uiso 0.02169 8
O O1 0.25 0.0 0.0404(8) 1.0 Uiso 0.01477 4
O O2 0.25 0.0 0.6663(5) 1.0 Uiso 0.00164 4
O O3 0.25 0.0 0.8526(10) 1.0 Uiso 0.01398 4
O O4 0.04430(24) 0.0 0.5624(4) 1.0 Uiso 0.00381 8
O O5 0.03531(31) 0.0 0.1514(5) 1.0 Uiso 0.01108 8
O O6 0.0370(4) 0.0 0.7558(7) 1.0 Uiso 0.01885 8
O O7 0.03305(33) 0.0 0.3464(6) 1.0 Uiso 0.01498 8
O O8 0.02836(27) 0.0 0.9485(4) 1.0 Uiso 0.00515 8
O O9 0.1118(5) 0.0 0.0334(6) 1.0 Uiso 0.02541 8
O O10 0.11168(31) 0.0 0.6629(4) 1.0 Uiso 0.00957 8
O O11 0.10869(27) 0.0 0.8589(4) 1.0 Uiso 0.00651 8
O O12 0.17917(24) 0.0 0.5594(4) 1.0 Uiso 0.00166 8
O O13 0.1811(4) 0.0 0.1433(5) 1.0 Uiso 0.00923 8
O O14 0.17653(31) 0.0 0.7567(5) 1.0 Uiso 0.01 8
O O15 0.1808(4) 0.0 0.3490(6) 1.0 Uiso 0.01571 8
O O16 0.18437(24) 0.0 0.94673(35) 1.0 Uiso 0.00331 8
Fe Fe1 0.04668(18) 0.0 0.03779(27) 0.5 Uiso 0.00326 8

loop_
_atom_type_symbol
_atom_type_number_in_cell
Nb 44.0
O 116.0
Fe 4.0
